data_7104182
loop_
_publ_author_name
'Frisci\'c, Tomislav'
'Macgillivray, Leonard R'

_publ_section_title
;
 Engineering cocrystal and polymorph architecture via pseudoseeding.
;
_journal_issue 7
_journal_name_full 'Chemical communications (Cambridge, England)'
_journal_page_first 773
_journal_page_last 775
_journal_paper_doi 10.1039/b820120j
_journal_volume 34
_journal_year 2009
_chemical_formula_sum 'C18 H16 N2 O2'
_chemical_formula_weight 292.33
_chemical_name_common 'resorcinol . trans-1,2-bis(4-pyridyl)ethylene 1/2 form 2'
_chemical_name_systematic
;
resorcinol . trans-1,2-bis(4-pyridyl)ethylene 1/2 form 2
;
_space_group_IT_number 14
_symmetry_cell_setting monoclinic
_symmetry_space_group_name_Hall '-P 2yn'
_symmetry_space_group_name_H-M 'P 1 21/n 1'
_atom_sites_solution_hydrogens geom
_atom_sites_solution_primary direct
_atom_sites_solution_secondary difmap
_audit_creation_method SHELXL-97
_cell_angle_alpha 90.00
_cell_angle_beta 94.797(5)
_cell_angle_gamma 90.00
_cell_formula_units_Z 4
_cell_length_a 10.1465(10)
_cell_length_b 7.1871(7)
_cell_length_c 20.042(2)
_cell_measurement_reflns_used 5565
_cell_measurement_temperature 190(2)
_cell_measurement_theta_max 27.48
_cell_measurement_theta_min 1.00
_cell_volume 1456.4(2)
_computing_structure_refinement 'SHELXL-97 (Sheldrick, 1997)'
_diffrn_ambient_temperature 190(2)
_diffrn_measured_fraction_theta_full 0.999
_diffrn_measured_fraction_theta_max 0.999
_diffrn_radiation_monochromator graphite
_diffrn_radiation_source 'fine-focus sealed tube'
_diffrn_radiation_type MoK\a
_diffrn_radiation_wavelength 0.71069
_diffrn_reflns_av_R_equivalents 0.0419
_diffrn_reflns_av_sigmaI/netI 0.0497
_diffrn_reflns_limit_h_max 13
_diffrn_reflns_limit_h_min -13
_diffrn_reflns_limit_k_max 9
_diffrn_reflns_limit_k_min -8
_diffrn_reflns_limit_l_max 22
_diffrn_reflns_limit_l_min -25
_diffrn_reflns_number 10675
_diffrn_reflns_theta_full 27.49
_diffrn_reflns_theta_max 27.49
_diffrn_reflns_theta_min 2.04
_exptl_absorpt_coefficient_mu 0.088
_exptl_absorpt_correction_type none
_exptl_crystal_colour colourless
_exptl_crystal_density_diffrn 1.333
_exptl_crystal_density_method 'not measured'
_exptl_crystal_description prism
_exptl_crystal_F_000 616
_exptl_crystal_size_max 0.19
_exptl_crystal_size_mid 0.14
_exptl_crystal_size_min 0.10
_refine_diff_density_max 0.231
_refine_diff_density_min -0.220
_refine_diff_density_rms 0.052
_refine_ls_extinction_method none
_refine_ls_goodness_of_fit_ref 1.029
_refine_ls_hydrogen_treatment constr
_refine_ls_matrix_type full
_refine_ls_number_parameters 201
_refine_ls_number_reflns 3342
_refine_ls_number_restraints 0
_refine_ls_restrained_S_all 1.029
_refine_ls_R_factor_all 0.0756
_refine_ls_R_factor_gt 0.0442
_refine_ls_shift/su_max 0.001
_refine_ls_shift/su_mean 0.000
_refine_ls_structure_factor_coef Fsqd
_refine_ls_weighting_details 'calc w=1/[\s^2^(Fo^2^)+(0.0620P)^2^+0.2458P] where P=(Fo^2^+2Fc^2^)/3'
_refine_ls_weighting_scheme calc
_refine_ls_wR_factor_gt 0.1035
_refine_ls_wR_factor_ref 0.1292
_reflns_number_gt 2314
_reflns_number_total 3342
_reflns_threshold_expression >2sigma(I)
_cod_data_source_file b820120j.txt
_cod_data_source_block (RES).(4,4'-BPE)
_cod_original_sg_symbol_H-M P21/n
_cod_database_code 7104182

loop_
_symmetry_equiv_pos_as_xyz
'x, y, z'
'-x+1/2, y+1/2, -z+1/2'
'-x, -y, -z'
'x-1/2, -y-1/2, z-1/2'

loop_
_atom_site_label
_atom_site_type_symbol
_atom_site_fract_x
_atom_site_fract_y
_atom_site_fract_z
_atom_site_U_iso_or_equiv
_atom_site_adp_type
_atom_site_occupancy
_atom_site_symmetry_multiplicity
_atom_site_calc_flag
_atom_site_refinement_flags
_atom_site_disorder_assembly
_atom_site_disorder_group
O1 O 0.93157(11) 0.62071(16) 0.55378(5) 0.0367(3) Uani 1 1 d . . .
H1 H 1.0081 0.6658 0.5547 0.055 Uiso 1 1 calc R . .
O2 O 0.54331(10) 0.64940(17) 0.66535(5) 0.0365(3) Uani 1 1 d . . .
H2 H 0.5158 0.6725 0.7029 0.055 Uiso 1 1 calc R . .
N1 N 1.17087(13) 0.78252(19) 0.53137(7) 0.0359(4) Uani 1 1 d . . .
N2 N 1.90742(13) 0.80203(18) 0.27599(6) 0.0306(3) Uani 1 1 d . . .
C1 C 1.15543(16) 0.8645(2) 0.47144(8) 0.0351(4) Uani 1 1 d . . .
H1A H 1.0700 0.9093 0.4564 0.042 Uiso 1 1 calc R . .
C2 C 1.25633(16) 0.8879(2) 0.42998(8) 0.0322(4) Uani 1 1 d . . .
H2A H 1.2393 0.9460 0.3876 0.039 Uiso 1 1 calc R . .
C3 C 1.38310(15) 0.8260(2) 0.45078(7) 0.0270(3) Uani 1 1 d . . .
C4 C 1.40052(15) 0.7460(2) 0.51444(8) 0.0311(4) Uani 1 1 d . . .
H4 H 1.4856 0.7049 0.5318 0.037 Uiso 1 1 calc R . .
C5 C 1.29377(16) 0.7271(2) 0.55186(8) 0.0340(4) Uani 1 1 d . . .
H5 H 1.3080 0.6713 0.5948 0.041 Uiso 1 1 calc R . .
C6 C 1.48813(15) 0.8438(2) 0.40523(8) 0.0304(4) Uani 1 1 d . . .
H6 H 1.4646 0.9011 0.3632 0.036 Uiso 1 1 calc R . .
C7 C 1.61244(16) 0.7883(2) 0.41650(8) 0.0301(4) Uani 1 1 d . . .
H7 H 1.6383 0.7370 0.4593 0.036 Uiso 1 1 calc R . .
C8 C 1.71357(15) 0.7994(2) 0.36855(7) 0.0272(3) Uani 1 1 d . . .
C9 C 1.69199(16) 0.8870(2) 0.30627(8) 0.0330(4) Uani 1 1 d . . .
H9 H 1.6104 0.9478 0.2941 0.040 Uiso 1 1 calc R . .
C10 C 1.78984(16) 0.8842(2) 0.26286(8) 0.0336(4) Uani 1 1 d . . .
H10 H 1.7729 0.9445 0.2208 0.040 Uiso 1 1 calc R . .
C11 C 1.83691(15) 0.7178(2) 0.38301(8) 0.0302(4) Uani 1 1 d . . .
H11 H 1.8578 0.6597 0.4251 0.036 Uiso 1 1 calc R . .
C12 C 1.92905(15) 0.7214(2) 0.33612(8) 0.0307(4) Uani 1 1 d . . .
H12 H 2.0122 0.6636 0.3471 0.037 Uiso 1 1 calc R . .
C13 C 0.87414(15) 0.6729(2) 0.61015(7) 0.0268(3) Uani 1 1 d . . .
C14 C 0.74121(14) 0.6320(2) 0.61256(7) 0.0268(3) Uani 1 1 d . . .
H14 H 0.6950 0.5669 0.5766 0.032 Uiso 1 1 calc R . .
C15 C 0.67528(15) 0.6861(2) 0.66745(7) 0.0271(4) Uani 1 1 d . . .
C16 C 0.74410(16) 0.7756(2) 0.72111(8) 0.0321(4) Uani 1 1 d . . .
H16 H 0.7001 0.8120 0.7590 0.039 Uiso 1 1 calc R . .
C17 C 0.87771(16) 0.8109(2) 0.71850(8) 0.0344(4) Uani 1 1 d . . .
H17 H 0.9252 0.8701 0.7555 0.041 Uiso 1 1 calc R . .
C18 C 0.94389(15) 0.7623(2) 0.66353(8) 0.0318(4) Uani 1 1 d . . .
H18 H 1.0353 0.7895 0.6623 0.038 Uiso 1 1 calc R . .

loop_
_atom_site_aniso_label
_atom_site_aniso_U_11
_atom_site_aniso_U_22
_atom_site_aniso_U_33
_atom_site_aniso_U_23
_atom_site_aniso_U_13
_atom_site_aniso_U_12
O1 0.0274(6) 0.0507(7) 0.0334(6) -0.0062(5) 0.0111(5) -0.0017(5)
O2 0.0249(6) 0.0555(7) 0.0305(6) 0.0003(6) 0.0099(5) -0.0033(5)
N1 0.0299(8) 0.0451(8) 0.0339(8) -0.0045(7) 0.0099(6) -0.0044(6)
N2 0.0276(7) 0.0337(7) 0.0316(7) -0.0013(6) 0.0084(6) -0.0014(6)
C1 0.0253(9) 0.0423(9) 0.0386(9) -0.0008(8) 0.0069(7) 0.0029(7)
C2 0.0321(9) 0.0336(9) 0.0315(8) 0.0022(7) 0.0067(7) 0.0016(7)
C3 0.0267(8) 0.0264(7) 0.0287(8) -0.0035(6) 0.0067(6) -0.0017(6)
C4 0.0264(8) 0.0377(9) 0.0295(8) -0.0003(7) 0.0043(7) -0.0004(7)
C5 0.0326(9) 0.0428(9) 0.0277(8) 0.0008(7) 0.0084(7) -0.0050(7)
C6 0.0297(9) 0.0353(8) 0.0272(8) 0.0023(7) 0.0081(6) 0.0006(7)
C7 0.0320(9) 0.0331(8) 0.0263(8) 0.0022(7) 0.0088(7) 0.0005(7)
C8 0.0265(8) 0.0287(8) 0.0271(8) -0.0017(6) 0.0067(6) -0.0012(6)
C9 0.0274(9) 0.0390(9) 0.0334(9) 0.0071(7) 0.0081(7) 0.0062(7)
C10 0.0335(9) 0.0397(9) 0.0286(8) 0.0068(7) 0.0089(7) 0.0027(7)
C11 0.0280(9) 0.0359(9) 0.0269(8) 0.0025(7) 0.0024(7) 0.0006(7)
C12 0.0228(8) 0.0354(9) 0.0342(9) -0.0001(7) 0.0041(7) 0.0014(6)
C13 0.0252(8) 0.0291(8) 0.0270(8) 0.0021(6) 0.0068(6) 0.0028(6)
C14 0.0256(8) 0.0299(8) 0.0249(8) 0.0004(6) 0.0027(6) -0.0008(6)
C15 0.0231(8) 0.0306(8) 0.0283(8) 0.0050(7) 0.0068(6) -0.0001(6)
C16 0.0348(9) 0.0360(9) 0.0267(8) -0.0020(7) 0.0094(7) -0.0011(7)
C17 0.0341(9) 0.0387(9) 0.0301(9) -0.0046(7) 0.0007(7) -0.0041(7)
C18 0.0227(8) 0.0365(9) 0.0365(9) -0.0011(7) 0.0042(7) -0.0022(7)

loop_
_atom_type_symbol
_atom_type_description
_atom_type_scat_dispersion_real
_atom_type_scat_dispersion_imag
_atom_type_scat_source
C C 0.0033 0.0016 'International Tables Vol C Tables 4.2.6.8 and 6.1.1.4'
H H 0.0000 0.0000 'International Tables Vol C Tables 4.2.6.8 and 6.1.1.4'
N N 0.0061 0.0033 'International Tables Vol C Tables 4.2.6.8 and 6.1.1.4'
O O 0.0106 0.0060 'International Tables Vol C Tables 4.2.6.8 and 6.1.1.4'

loop_
_geom_angle_atom_site_label_1
_geom_angle_atom_site_label_2
_geom_angle_atom_site_label_3
_geom_angle
_geom_angle_site_symmetry_1
_geom_angle_site_symmetry_3
_geom_angle_publ_flag
C1 N1 C5 116.29(14) . . ?
C10 N2 C12 116.40(13) . . ?
N1 C1 C2 123.89(15) . . ?
C1 C2 C3 119.58(15) . . ?
C2 C3 C4 116.64(14) . . ?
C2 C3 C6 119.18(14) . . ?
C4 C3 C6 124.17(14) . . ?
C5 C4 C3 119.57(15) . . ?
N1 C5 C4 123.97(15) . . ?
C7 C6 C3 126.83(15) . . ?
C6 C7 C8 125.52(15) . . ?
C11 C8 C9 116.53(14) . . ?
C11 C8 C7 120.52(14) . . ?
C9 C8 C7 122.94(14) . . ?
C10 C9 C8 119.42(15) . . ?
N2 C10 C9 124.17(15) . . ?
C12 C11 C8 119.96(14) . . ?
N2 C12 C11 123.48(14) . . ?
O1 C13 C14 117.04(13) . . ?
O1 C13 C18 122.58(14) . . ?
C14 C13 C18 120.38(14) . . ?
C13 C14 C15 120.19(14) . . ?
O2 C15 C14 117.28(13) . . ?
O2 C15 C16 122.85(14) . . ?
C14 C15 C16 119.86(14) . . ?
C17 C16 C15 119.05(15) . . ?
C18 C17 C16 121.76(15) . . ?
C17 C18 C13 118.71(15) . . ?

loop_
_geom_bond_atom_site_label_1
_geom_bond_atom_site_label_2
_geom_bond_distance
_geom_bond_site_symmetry_2
_geom_bond_publ_flag
O1 C13 1.3662(18) . ?
O2 C15 1.3620(17) . ?
N1 C1 1.335(2) . ?
N1 C5 1.340(2) . ?
N2 C10 1.337(2) . ?
N2 C12 1.339(2) . ?
C1 C2 1.382(2) . ?
C2 C3 1.392(2) . ?
C3 C4 1.397(2) . ?
C3 C6 1.466(2) . ?
C4 C5 1.375(2) . ?
C6 C7 1.324(2) . ?
C7 C8 1.466(2) . ?
C8 C11 1.390(2) . ?
C8 C9 1.399(2) . ?
C9 C10 1.374(2) . ?
C11 C12 1.380(2) . ?
C13 C14 1.385(2) . ?
C13 C18 1.390(2) . ?
C14 C15 1.390(2) . ?
C15 C16 1.390(2) . ?
C16 C17 1.384(2) . ?
C17 C18 1.382(2) . ?

loop_
_geom_torsion_atom_site_label_1
_geom_torsion_atom_site_label_2
_geom_torsion_atom_site_label_3
_geom_torsion_atom_site_label_4
_geom_torsion
_geom_torsion_site_symmetry_1
_geom_torsion_site_symmetry_2
_geom_torsion_site_symmetry_3
_geom_torsion_site_symmetry_4
_geom_torsion_publ_flag
C5 N1 C1 C2 2.3(2) . . . . ?
N1 C1 C2 C3 -0.8(2) . . . . ?
C1 C2 C3 C4 -1.4(2) . . . . ?
C1 C2 C3 C6 177.24(14) . . . . ?
C2 C3 C4 C5 2.0(2) . . . . ?
C6 C3 C4 C5 -176.57(15) . . . . ?
C1 N1 C5 C4 -1.6(2) . . . . ?
C3 C4 C5 N1 -0.5(3) . . . . ?
C2 C3 C6 C7 -178.33(15) . . . . ?
C4 C3 C6 C7 0.2(3) . . . . ?
C3 C6 C7 C8 176.64(14) . . . . ?
C6 C7 C8 C11 -172.69(16) . . . . ?
C6 C7 C8 C9 6.0(3) . . . . ?
C11 C8 C9 C10 1.6(2) . . . . ?
C7 C8 C9 C10 -177.09(15) . . . . ?
C12 N2 C10 C9 -1.2(2) . . . . ?
C8 C9 C10 N2 -0.1(3) . . . . ?
C9 C8 C11 C12 -1.9(2) . . . . ?
C7 C8 C11 C12 176.86(14) . . . . ?
C10 N2 C12 C11 0.9(2) . . . . ?
C8 C11 C12 N2 0.6(2) . . . . ?
O1 C13 C14 C15 -178.00(13) . . . . ?
C18 C13 C14 C15 2.3(2) . . . . ?
C13 C14 C15 O2 177.04(13) . . . . ?
C13 C14 C15 C16 -2.3(2) . . . . ?
O2 C15 C16 C17 -178.68(14) . . . . ?
C14 C15 C16 C17 0.6(2) . . . . ?
C15 C16 C17 C18 1.1(2) . . . . ?
C16 C17 C18 C13 -1.1(2) . . . . ?
O1 C13 C18 C17 179.70(14) . . . . ?
C14 C13 C18 C17 -0.6(2) . . . . ?

loop_
_cod_related_entry_id
_cod_related_entry_database
_cod_related_entry_code
1 ChemSpider 30653103
